data_2208947
loop_
_publ_author_name
'Lin, Zhi-Dong'
'Zeng, Wen'

_publ_section_title
;
 Aquabis(2-formyl-6-methoxyphenolato)copper(II)
;
_journal_coeditor_code LH2043
_journal_issue 5
_journal_name_full 'Acta Crystallographica Section E'
_journal_page_first m1074
_journal_page_last m1076
_journal_paper_doi 10.1107/S1600536806013559
_journal_volume 62
_journal_year 2006
_chemical_formula_iupac '[Cu (C8 H7 O3)2 (H2 O)]'
_chemical_formula_moiety 'C16 H16 Cu O7'
_chemical_formula_sum 'C16 H16 Cu O7'
_chemical_formula_weight 383.83
_chemical_name_common 'O-vanillin copper'
_chemical_name_systematic
;
Aquabis(2-formyl-6-methoxyphenolato)copper(II)
;
_space_group_IT_number 61
_symmetry_cell_setting orthorhombic
_symmetry_space_group_name_Hall '-P 2ac 2ab'
_symmetry_space_group_name_H-M 'P b c a'
_atom_sites_solution_hydrogens geom
_atom_sites_solution_primary direct
_atom_sites_solution_secondary difmap
_audit_creation_method SHELXL-97
_cell_angle_alpha 90.00
_cell_angle_beta 90.00
_cell_angle_gamma 90.00
_cell_formula_units_Z 8
_cell_length_a 15.2947(12)
_cell_length_b 11.7932(9)
_cell_length_c 17.9949(14)
_cell_measurement_reflns_used 2100
_cell_measurement_temperature 295(2)
_cell_measurement_theta_max 28.66
_cell_measurement_theta_min 1.90
_cell_volume 3245.8(4)
_computing_cell_refinement 'SAINT (Siemens, 1996)'
_computing_data_collection 'SMART (Siemens, 1996)'
_computing_data_reduction SAINT
_computing_molecular_graphics 'SHELXTL (Sheldrick, 1997b)'
_computing_publication_material SHELXL97
_computing_structure_refinement 'SHELXL97 (Sheldrick, 1997a)'
_computing_structure_solution 'SHELXS97 (Sheldrick, 1997a)'
_diffrn_ambient_temperature 295(2)
_diffrn_measured_fraction_theta_full 1.000
_diffrn_measured_fraction_theta_max 1.000
_diffrn_measurement_device_type 'Siemens SMART CCD area-detector'
_diffrn_measurement_method '\f and \w'
_diffrn_radiation_monochromator graphite
_diffrn_radiation_source 'fine-focus sealed tube'
_diffrn_radiation_type MoK\a
_diffrn_radiation_wavelength 0.71073
_diffrn_reflns_av_R_equivalents 0.0461
_diffrn_reflns_av_sigmaI/netI 0.0305
_diffrn_reflns_limit_h_max 15
_diffrn_reflns_limit_h_min -18
_diffrn_reflns_limit_k_max 13
_diffrn_reflns_limit_k_min -14
_diffrn_reflns_limit_l_max 21
_diffrn_reflns_limit_l_min -16
_diffrn_reflns_number 13485
_diffrn_reflns_theta_full 25.00
_diffrn_reflns_theta_max 25.00
_diffrn_reflns_theta_min 2.26
_diffrn_standards_decay_% 0
_diffrn_standards_number 0
_exptl_absorpt_coefficient_mu 1.381
_exptl_absorpt_correction_T_max 0.7892
_exptl_absorpt_correction_T_min 0.7329
_exptl_absorpt_correction_type multi-scan
_exptl_absorpt_process_details '(SADABS; Sheldrick, 1996)'
_exptl_crystal_colour black
_exptl_crystal_density_diffrn 1.571
_exptl_crystal_density_method 'not measured'
_exptl_crystal_description Block
_exptl_crystal_F_000 1576
_exptl_crystal_size_max 0.24
_exptl_crystal_size_mid 0.22
_exptl_crystal_size_min 0.18
_refine_diff_density_max 0.439
_refine_diff_density_min -0.482
_refine_ls_extinction_method none
_refine_ls_goodness_of_fit_ref 1.040
_refine_ls_hydrogen_treatment constr
_refine_ls_matrix_type full
_refine_ls_number_parameters 220
_refine_ls_number_reflns 2856
_refine_ls_number_restraints 0
_refine_ls_restrained_S_all 1.040
_refine_ls_R_factor_all 0.0467
_refine_ls_R_factor_gt 0.0381
_refine_ls_shift/su_max 0.035
_refine_ls_shift/su_mean 0.013
_refine_ls_structure_factor_coef Fsqd
_refine_ls_weighting_details 'calc w=1/[\s^2^(Fo^2^)+(0.0669P)^2^+0.1633P] where P=(Fo^2^+2Fc^2^)/3'
_refine_ls_weighting_scheme calc
_refine_ls_wR_factor_gt 0.1043
_refine_ls_wR_factor_ref 0.1088
_reflns_number_gt 2323
_reflns_number_total 2856
_reflns_threshold_expression I>2\s(I)
_cod_data_source_file lh2043.cif
_cod_data_source_block I
_cod_database_code 2208947
_cod_database_fobs_code 2208947

loop_
_symmetry_equiv_pos_as_xyz
'x, y, z'
'-x+1/2, -y, z+1/2'
'-x, y+1/2, -z+1/2'
'x+1/2, -y+1/2, -z'
'-x, -y, -z'
'x-1/2, y, -z-1/2'
'x, -y-1/2, z-1/2'
'-x-1/2, y-1/2, z'

loop_
_atom_site_type_symbol
_atom_site_label
_atom_site_fract_x
_atom_site_fract_y
_atom_site_fract_z
_atom_site_U_iso_or_equiv
_atom_site_adp_type
_atom_site_calc_flag
_atom_site_refinement_flags
_atom_site_occupancy
Cu Cu1 0.88793(2) 0.46558(3) 0.916400(17) 0.04404(16) Uani d . 1
O O7 0.98855(12) 0.60175(16) 0.90108(9) 0.0477(5) Uani d . 1
H H7A 0.9644 0.6608 0.8884 0.057 Uiso calc R 1
H H7B 1.0423 0.5873 0.9083 0.057 Uiso d R 1
O O5 0.86310(12) 0.49126(16) 1.01967(9) 0.0442(4) Uani d . 1
O O3 0.89248(14) 0.4162(2) 0.81283(11) 0.0638(6) Uani d . 1
O O2 0.96339(12) 0.34397(14) 0.94654(9) 0.0449(4) Uani d . 1
O O6 0.79220(14) 0.56553(19) 0.88458(12) 0.0633(6) Uani d . 1
C C15 0.80905(17) 0.5641(2) 1.04756(15) 0.0415(6) Uani d . 1
C C7 1.00391(18) 0.2719(2) 0.90487(14) 0.0432(6) Uani d . 1
C C10 0.80467(17) 0.5756(2) 1.12641(15) 0.0435(6) Uani d . 1
C C14 0.75146(17) 0.6334(2) 1.00505(16) 0.0496(7) Uani d . 1
C C16 0.7479(2) 0.6256(3) 0.92677(17) 0.0593(8) Uani d . 1
H H16 0.7068 0.6719 0.9037 0.071 Uiso calc R 1
C C6 0.99767(19) 0.2672(2) 0.82606(15) 0.0504(7) Uani d . 1
C C2 1.05864(19) 0.1889(2) 0.93986(17) 0.0524(7) Uani d . 1
C C3 1.1039(2) 0.1110(3) 0.8981(2) 0.0676(9) Uani d . 1
H H3 1.1392 0.0578 0.9216 0.081 Uiso calc R 1
O O4 0.85991(13) 0.50631(18) 1.16397(10) 0.0525(5) Uani d . 1
O O1 1.05992(15) 0.19723(17) 1.01493(11) 0.0680(6) Uani d . 1
C C11 0.7489(2) 0.6516(2) 1.15913(18) 0.0596(8) Uani d . 1
H H11 0.7474 0.6579 1.2106 0.072 Uiso calc R 1
C C8 0.9418(2) 0.3410(3) 0.78774(16) 0.0634(8) Uani d . 1
H H8 0.9414 0.3329 0.7363 0.076 Uiso calc R 1
C C13 0.6945(2) 0.7108(3) 1.0410(2) 0.0682(9) Uani d . 1
H H13 0.6572 0.7557 1.0128 0.082 Uiso calc R 1
C C12 0.6938(2) 0.7202(3) 1.1156(2) 0.0733(10) Uani d . 1
H H12 0.6567 0.7722 1.1384 0.088 Uiso calc R 1
C C1 1.1094(3) 0.1156(4) 1.0560(2) 0.0981(14) Uani d . 1
H H1A 1.0875 0.0409 1.0459 0.147 Uiso calc R 1
H H1B 1.1043 0.1312 1.1082 0.147 Uiso calc R 1
H H1C 1.1698 0.1199 1.0416 0.147 Uiso calc R 1
C C9 0.8549(2) 0.5037(4) 1.24260(16) 0.0723(10) Uani d . 1
H H9A 0.8671 0.5779 1.2620 0.109 Uiso calc R 1
H H9B 0.8969 0.4507 1.2616 0.109 Uiso calc R 1
H H9C 0.7972 0.4809 1.2574 0.109 Uiso calc R 1
C C4 1.0975(2) 0.1107(3) 0.8207(2) 0.0773(11) Uani d . 1
H H4 1.1292 0.0580 0.7933 0.093 Uiso calc R 1
C C5 1.0462(2) 0.1853(3) 0.78550(18) 0.0663(9) Uani d . 1
H H5 1.0422 0.1835 0.7339 0.080 Uiso calc R 1

loop_
_atom_site_aniso_label
_atom_site_aniso_U_11
_atom_site_aniso_U_22
_atom_site_aniso_U_33
_atom_site_aniso_U_12
_atom_site_aniso_U_13
_atom_site_aniso_U_23
Cu1 0.0514(3) 0.0488(2) 0.0320(2) 0.00403(15) -0.00396(13) 0.00302(13)
O7 0.0472(11) 0.0518(11) 0.0441(10) 0.0073(9) -0.0020(9) 0.0078(9)
O5 0.0495(11) 0.0495(10) 0.0336(10) 0.0124(9) 0.0008(8) 0.0011(8)
O3 0.0813(16) 0.0762(15) 0.0338(11) 0.0113(12) -0.0111(9) -0.0037(11)
O2 0.0581(11) 0.0460(10) 0.0305(9) 0.0109(9) 0.0013(8) -0.0009(8)
O6 0.0643(14) 0.0778(14) 0.0479(12) 0.0172(11) -0.0149(11) 0.0086(11)
C15 0.0372(14) 0.0391(13) 0.0480(16) -0.0036(11) 0.0024(12) 0.0023(12)
C7 0.0474(16) 0.0417(14) 0.0406(15) -0.0056(12) 0.0051(11) -0.0054(12)
C10 0.0405(15) 0.0429(14) 0.0472(16) 0.0015(12) 0.0043(12) -0.0015(12)
C14 0.0439(15) 0.0479(15) 0.0568(18) 0.0048(13) -0.0024(13) 0.0078(13)
C16 0.0534(18) 0.0606(18) 0.064(2) 0.0122(16) -0.0112(15) 0.0127(15)
C6 0.0519(17) 0.0593(17) 0.0401(16) -0.0094(14) 0.0011(12) -0.0125(13)
C2 0.0567(18) 0.0484(16) 0.0522(17) 0.0024(14) 0.0012(14) -0.0064(14)
C3 0.066(2) 0.061(2) 0.076(2) 0.0151(17) 0.0023(16) -0.0169(18)
O4 0.0580(12) 0.0634(12) 0.0362(10) 0.0098(10) 0.0061(9) -0.0026(9)
O1 0.0896(16) 0.0653(13) 0.0491(12) 0.0328(12) -0.0021(11) 0.0055(10)
C11 0.0601(19) 0.0606(18) 0.0580(18) 0.0072(15) 0.0133(15) -0.0069(15)
C8 0.076(2) 0.083(2) 0.0313(16) -0.0098(19) -0.0013(15) -0.0105(15)
C13 0.059(2) 0.063(2) 0.083(3) 0.0216(16) 0.0003(17) 0.0085(18)
C12 0.074(2) 0.064(2) 0.082(3) 0.0262(18) 0.0200(19) -0.0041(19)
C1 0.130(4) 0.084(3) 0.080(3) 0.048(3) -0.006(2) 0.024(2)
C9 0.081(2) 0.098(2) 0.0381(18) 0.013(2) 0.0055(17) -0.0003(17)
C4 0.076(2) 0.075(2) 0.081(3) 0.0083(19) 0.0092(19) -0.038(2)
C5 0.068(2) 0.081(2) 0.0494(18) -0.0034(19) 0.0064(16) -0.0291(17)

loop_
_atom_type_symbol
_atom_type_description
_atom_type_scat_dispersion_real
_atom_type_scat_dispersion_imag
_atom_type_scat_source
C C 0.0033 0.0016 'International Tables Vol C Tables 4.2.6.8 and 6.1.1.4'
H H 0.0000 0.0000 'International Tables Vol C Tables 4.2.6.8 and 6.1.1.4'
N N 0.0061 0.0033 'International Tables Vol C Tables 4.2.6.8 and 6.1.1.4'
O O 0.0106 0.0060 'International Tables Vol C Tables 4.2.6.8 and 6.1.1.4'
Cu Cu 0.3201 1.2651 'International Tables Vol C Tables 4.2.6.8 and 6.1.1.4'

loop_
_geom_angle_atom_site_label_1
_geom_angle_atom_site_label_2
_geom_angle_atom_site_label_3
_geom_angle
_geom_angle_publ_flag
O2 Cu1 O5 87.89(7) y
O2 Cu1 O3 91.46(9) y
O5 Cu1 O3 167.67(9) y
O2 Cu1 O6 168.17(9) y
O5 Cu1 O6 92.29(9) y
O3 Cu1 O6 85.83(10) y
O2 Cu1 O7 99.05(7) y
O5 Cu1 O7 98.15(7) y
O3 Cu1 O7 94.11(8) y
O6 Cu1 O7 92.64(9) y
Cu1 O7 H7A 109.5 ?
Cu1 O7 H7B 120.1 ?
H7A O7 H7B 130.4 ?
C15 O5 Cu1 127.32(17) ?
C8 O3 Cu1 125.30(19) ?
C7 O2 Cu1 128.04(17) ?
C16 O6 Cu1 124.9(2) ?
O5 C15 C10 118.6(2) ?
O5 C15 C14 124.6(3) ?
C10 C15 C14 116.8(2) ?
O2 C7 C6 124.9(3) ?
O2 C7 C2 118.3(2) ?
C6 C7 C2 116.8(2) ?
O4 C10 C11 124.6(3) ?
O4 C10 C15 114.2(2) ?
C11 C10 C15 121.2(3) ?
C16 C14 C13 118.3(3) ?
C16 C14 C15 121.5(3) ?
C13 C14 C15 120.2(3) ?
O6 C16 C14 128.8(3) ?
O6 C16 H16 115.6 ?
C14 C16 H16 115.6 ?
C8 C6 C7 120.5(3) ?
C8 C6 C5 119.2(3) ?
C7 C6 C5 120.3(3) ?
O1 C2 C3 125.9(3) ?
O1 C2 C7 113.4(2) ?
C3 C2 C7 120.7(3) ?
C2 C3 C4 120.8(3) ?
C2 C3 H3 119.6 ?
C4 C3 H3 119.6 ?
C10 O4 C9 118.5(2) ?
C2 O1 C1 118.3(3) ?
C10 C11 C12 120.7(3) ?
C10 C11 H11 119.7 ?
C12 C11 H11 119.7 ?
O3 C8 C6 129.2(3) ?
O3 C8 H8 115.4 ?
C6 C8 H8 115.4 ?
C12 C13 C14 120.9(3) ?
C12 C13 H13 119.5 ?
C14 C13 H13 119.5 ?
C13 C12 C11 120.2(3) ?
C13 C12 H12 119.9 ?
C11 C12 H12 119.9 ?
O1 C1 H1A 109.5 ?
O1 C1 H1B 109.5 ?
H1A C1 H1B 109.5 ?
O1 C1 H1C 109.5 ?
H1A C1 H1C 109.5 ?
H1B C1 H1C 109.5 ?
O4 C9 H9A 109.5 ?
O4 C9 H9B 109.5 ?
H9A C9 H9B 109.5 ?
O4 C9 H9C 109.5 ?
H9A C9 H9C 109.5 ?
H9B C9 H9C 109.5 ?
C5 C4 C3 120.8(3) ?
C5 C4 H4 119.6 ?
C3 C4 H4 119.6 ?
C4 C5 C6 120.7(3) ?
C4 C5 H5 119.7 ?
C6 C5 H5 119.7 ?

loop_
_geom_bond_atom_site_label_1
_geom_bond_atom_site_label_2
_geom_bond_distance
_geom_bond_publ_flag
Cu1 O2 1.9191(17) y
Cu1 O5 1.9207(17) y
Cu1 O3 1.954(2) y
Cu1 O6 1.965(2) y
Cu1 O7 2.2412(19) y
O7 H7A 0.8200 ?
O7 H7B 0.8503 ?
O5 C15 1.294(3) ?
O3 C8 1.249(4) ?
O2 C7 1.292(3) ?
O6 C16 1.240(4) ?
C15 C10 1.427(4) ?
C15 C14 1.424(4) ?
C7 C6 1.422(4) ?
C7 C2 1.433(4) ?
C10 O4 1.356(3) ?
C10 C11 1.371(4) ?
C14 C16 1.413(4) ?
C14 C13 1.418(4) ?
C16 H16 0.9300 ?
C6 C8 1.401(4) ?
C6 C5 1.420(4) ?
C2 O1 1.354(3) ?
C2 C3 1.375(4) ?
C3 C4 1.396(5) ?
C3 H3 0.9300 ?
O4 C9 1.417(3) ?
O1 C1 1.431(4) ?
C11 C12 1.406(4) ?
C11 H11 0.9300 ?
C8 H8 0.9300 ?
C13 C12 1.347(5) ?
C13 H13 0.9300 ?
C12 H12 0.9300 ?
C1 H1A 0.9600 ?
C1 H1B 0.9600 ?
C1 H1C 0.9600 ?
C9 H9A 0.9600 ?
C9 H9B 0.9600 ?
C9 H9C 0.9600 ?
C4 C5 1.338(5) ?
C4 H4 0.9300 ?
C5 H5 0.9300 ?

loop_
_geom_hbond_atom_site_label_D
_geom_hbond_atom_site_label_H
_geom_hbond_atom_site_label_A
_geom_hbond_site_symmetry_A
_geom_hbond_distance_DH
_geom_hbond_distance_HA
_geom_hbond_distance_DA
_geom_hbond_angle_DHA
O7 H7B O4 5_767 0.85 2.27 2.893(3) 130.4
O7 H7A O1 5_767 0.82 2.44 2.908(3) 116.9
O7 H7B O5 5_767 0.85 2.15 2.896(3) 146.0
C13 H13 O2 8_765 0.93 2.43 3.346(3) 167.9
C4 H4 O3 3_746 0.93 2.56 3.325(4) 139.8

loop_
_geom_torsion_atom_site_label_1
_geom_torsion_atom_site_label_2
_geom_torsion_atom_site_label_3
_geom_torsion_atom_site_label_4
_geom_torsion
O2 Cu1 O5 C15 -176.7(2)
O3 Cu1 O5 C15 -89.4(4)
O6 Cu1 O5 C15 -8.5(2)
O7 Cu1 O5 C15 84.5(2)
O2 Cu1 O3 C8 -8.6(3)
O5 Cu1 O3 C8 -95.4(4)
O6 Cu1 O3 C8 -177.1(3)
O7 Cu1 O3 C8 90.6(3)
O5 Cu1 O2 C7 174.0(2)
O3 Cu1 O2 C7 6.3(2)
O6 Cu1 O2 C7 82.9(5)
O7 Cu1 O2 C7 -88.1(2)
O2 Cu1 O6 C16 98.0(5)
O5 Cu1 O6 C16 7.3(3)
O3 Cu1 O6 C16 175.1(3)
O7 Cu1 O6 C16 -91.0(3)
Cu1 O5 C15 C10 -175.53(17)
Cu1 O5 C15 C14 5.7(4)
Cu1 O2 C7 C6 -2.1(4)
Cu1 O2 C7 C2 178.77(18)
O5 C15 C10 O4 0.2(3)
C14 C15 C10 O4 179.0(2)
O5 C15 C10 C11 179.8(3)
C14 C15 C10 C11 -1.4(4)
O5 C15 C14 C16 1.3(4)
C10 C15 C14 C16 -177.5(3)
O5 C15 C14 C13 180.0(3)
C10 C15 C14 C13 1.2(4)
Cu1 O6 C16 C14 -3.4(5)
C13 C14 C16 O6 178.9(3)
C15 C14 C16 O6 -2.4(5)
O2 C7 C6 C8 -2.8(4)
C2 C7 C6 C8 176.4(3)
O2 C7 C6 C5 179.1(2)
C2 C7 C6 C5 -1.7(4)
O2 C7 C2 O1 0.5(4)
C6 C7 C2 O1 -178.7(2)
O2 C7 C2 C3 -179.3(3)
C6 C7 C2 C3 1.4(4)
O1 C2 C3 C4 -180.0(3)
C7 C2 C3 C4 -0.1(5)
C11 C10 O4 C9 6.1(4)
C15 C10 O4 C9 -174.3(3)
C3 C2 O1 C1 -2.8(5)
C7 C2 O1 C1 177.3(3)
O4 C10 C11 C12 -180.0(3)
C15 C10 C11 C12 0.4(4)
Cu1 O3 C8 C6 7.2(5)
C7 C6 C8 O3 -0.1(5)
C5 C6 C8 O3 178.1(3)
C16 C14 C13 C12 178.7(3)
C15 C14 C13 C12 -0.1(4)
C14 C13 C12 C11 -1.0(5)
C10 C11 C12 C13 0.8(5)
C2 C3 C4 C5 -0.9(5)
C3 C4 C5 C6 0.6(5)
C8 C6 C5 C4 -177.4(3)
C7 C6 C5 C4 0.8(5)
